data_1541842
loop_
_publ_author_name
'Hamedi, O.M.'
'Besse, J.P.'
'Chevalier, R.'
'Baud, G.'

_publ_section_title
;
 Conducteurs protonique a l'ammonium de Type K Sb O3 cubique
;
_journal_name_full 'Materials Research Bulletin'
_journal_page_first 487
_journal_page_last 501
_journal_volume 19
_journal_year 1984
_chemical_formula_sum 'H1.87 N0.29 O3 Sb'
_chemical_name_systematic 'H (N H3)0.29 (Sb O3)'
_space_group_IT_number 12
_symmetry_space_group_name_Hall '-C 2y'
_symmetry_space_group_name_H-M 'C 1 2/m 1'
_cell_angle_alpha 90
_cell_angle_beta 134.69
_cell_angle_gamma 90
_cell_formula_units_Z 12
_cell_length_a 13.473
_cell_length_b 9.529
_cell_length_c 9.517
_cell_volume 868.628
_citation_journal_id_ASTM MRBUAC
_cod_data_source_file Hamedi_MRBUAC_1984_1297.cif
_cod_data_source_block H1.87N0.29O3Sb1
_cod_original_cell_volume 868.6279
_cod_original_formula_sum 'H1.87 N0.29 O3 Sb1'
_cod_database_code 1541842

loop_
_symmetry_equiv_pos_as_xyz
x,y,z
-x,y,-z
-x,-y,-z
x,-y,z
x+1/2,y+1/2,z
-x+1/2,y+1/2,-z
-x+1/2,-y+1/2,-z
x+1/2,-y+1/2,z

loop_
_atom_site_label
_atom_site_type_symbol
_atom_site_fract_x
_atom_site_fract_y
_atom_site_fract_z
_atom_site_occupancy
_atom_site_U_iso_or_equiv
O3 O-2 0 0.3673 0 1 0.0
Sb2 Sb+5 0.5002 0 0.3367 1 0.0
O1 O-2 0.3659 0 0.3673 1 0.0
O2 O-2 -0.0002 0 0.3654 1 0.0
H2 H+1 0.1046 0.4244 0.0779 0.2 0.0
O6 O-2 -0.0023 0.2954 0.3392 1 0.0
H3 H+1 0.1498 0 0.1308 0.14 0.0
O4 O-2 0.3428 0 0.6364 1 0.0
N1 N-3 0.1375 0.1277 0.0057 0.22 0.0
H1 H+1 0 0.1477 0 0.2 0.0
O5 O-2 0.3427 0 0.0505 1 0.0
O7 O-2 0.2916 0.343 0.2919 1 0.0
N2 N-3 0.1311 0.1333 0.2647 0.22 0.0
Sb1 Sb+5 0.3362 0 0.8363 1 0.0
Sb3 Sb+5 0 0.8364 0.5 1 0.0
